data_1563163
loop_
_publ_author_name
'Tan, Jin-Fay'
'Bormann, Carl Thomas'
'Severin, Kay'
'Cramer, Nicolai'

_publ_section_title
;
 Alkynyl Triazenes Enable Divergent Syntheses of 2-Pyrones
;
_journal_name_full 'Chemical Science'
_journal_paper_doi 10.1039/D1SC02583J
_journal_year 2021
_chemical_formula_moiety 'C17 H11 Cl O2'
_chemical_formula_sum 'C17 H11 Cl O2'
_chemical_formula_weight 282.71
_space_group_crystal_system triclinic
_space_group_IT_number 2
_space_group_name_Hall '-P 1'
_space_group_name_H-M_alt 'P -1'
_atom_sites_solution_hydrogens geom
_atom_sites_solution_primary dual
_atom_sites_solution_secondary difmap
_audit_creation_date 2021-02-23
_audit_creation_method
;
Olex2 1.3
(compiled 2020.11.12 svn.r5f609507 for OlexSys, GUI svn.r6272)
;
_audit_update_record
;
2021-04-06 deposited with the CCDC.	2021-06-04 downloaded from the CCDC.
;
_cell_angle_alpha 83.587(2)
_cell_angle_beta 81.245(3)
_cell_angle_gamma 85.103(3)
_cell_formula_units_Z 4
_cell_length_a 7.9105(3)
_cell_length_b 9.8857(3)
_cell_length_c 17.5630(4)
_cell_measurement_reflns_used 5533
_cell_measurement_temperature 140.00(10)
_cell_measurement_theta_max 72.3910
_cell_measurement_theta_min 4.9550
_cell_volume 1345.67(7)
_computing_cell_refinement 'CrysAlisPro 1.171.41.93a (Rigaku OD, 2020)'
_computing_data_collection 'CrysAlisPro 1.171.41.93a (Rigaku OD, 2020)'
_computing_data_reduction 'CrysAlisPro 1.171.41.93a (Rigaku OD, 2020)'
_computing_molecular_graphics 'Olex2 1.3 (Dolomanov et al., 2009)'
_computing_publication_material 'Olex2 1.3 (Dolomanov et al., 2009)'
_computing_structure_refinement 'ShelXL 2018/3 (Sheldrick, 2015)'
_computing_structure_solution 'ShelXT 2018/2 (Sheldrick, 2015)'
_diffrn_ambient_environment N~2~
_diffrn_ambient_temperature 140.00(10)
_diffrn_detector 'CCD plate'
_diffrn_detector_area_resol_mean 5.2817
_diffrn_detector_type AtlasS2
_diffrn_measured_fraction_theta_full 0.996
_diffrn_measured_fraction_theta_max 0.970
_diffrn_measurement_details
;
List of Runs (angles in degrees, time in seconds):

  # Type    Start    End  Width  t~exp~   \w     \q     \k     \f   Frames
#--------------------------------------------------------------------------
  1  \w    -65.00  30.00   1.00    3.00    --  -40.91  34.00 154.00   95
  2  \w    -89.00 -42.00   1.00    3.00    --  -40.91 -34.00  -3.00   47
  3  \w     -8.00  17.00   1.00    3.00    --   40.91 -34.00  -3.00   25
  4  \w     42.00  67.00   1.00    3.00    --   40.91  34.00 154.00   25
  5  \w     31.00 128.00   1.00   12.00    --  105.15 -34.00  -3.00   97
  6  \w    105.00 142.00   1.00   12.00    --  105.15  34.00 154.00   37
  7  \w    -78.00  -6.00   1.00    3.00    --  -40.91 125.00-180.00   72
  8  \w     44.00  71.00   1.00    3.00    --   40.91-125.00-180.00   27
  9  \w     27.00  67.00   1.00    3.00    --   40.91-125.00 -60.00   40
 10  \w     46.00  95.00   1.00    3.00    --   40.91-125.00  30.00   49
 11  \w     16.00 115.00   1.00    3.00    --   40.91  38.00   0.00   99
 12  \w     31.00  58.00   1.00   12.00    --  105.15-111.00-180.00   27
 13  \w    104.00 162.00   1.00   12.00    --  105.15  77.00   0.00   58
 14  \w     43.00 134.00   1.00   12.00    --  105.15 -61.00  90.00   91
 15  \w    111.00 178.00   1.00   12.00    --  105.15  77.00  30.00   67
 16  \w    140.00 170.00   1.00   12.00    --  105.15 111.00  90.00   30
 17  \w    120.00 176.00   1.00   12.00    --  105.15  77.00 150.00   56
 18  \w     30.00 107.00   1.00   12.00    --  105.15-111.00  30.00   77
 19  \w     55.00 107.00   1.00   12.00    --  105.15-111.00  90.00   52
 20  \w     68.00 105.00   1.00   12.00    --  105.15-111.00 -60.00   37
 21  \w     89.00 176.00   1.00   12.00    --  105.15  45.00 -30.00   87
 22  \w     80.00 109.00   1.00   12.00    --  105.15-111.00-180.00   29
 23  \w    115.00 178.00   1.00   12.00    --  105.15  77.00  60.00   63
 24  \w     45.00  90.00   1.00   12.00    --  105.15 -94.00-120.00   45
;
_diffrn_measurement_device 'four-circle diffractometer'
_diffrn_measurement_device_type 'SuperNova, Dual, Cu at home/near, AtlasS2'
_diffrn_measurement_method '\w scans'
_diffrn_orient_matrix_type 'CrysAlisPro convention (1999,Acta A55,543-557)'
_diffrn_orient_matrix_UB_11 -0.0635383000
_diffrn_orient_matrix_UB_12 -0.1391484000
_diffrn_orient_matrix_UB_13 -0.0099117000
_diffrn_orient_matrix_UB_21 0.1819910000
_diffrn_orient_matrix_UB_22 -0.0472312000
_diffrn_orient_matrix_UB_23 -0.0365385000
_diffrn_orient_matrix_UB_31 0.0430999000
_diffrn_orient_matrix_UB_32 -0.0558456000
_diffrn_orient_matrix_UB_33 0.0807669000
_diffrn_radiation_monochromator mirror
_diffrn_radiation_probe x-ray
_diffrn_radiation_type 'Cu K\a'
_diffrn_radiation_wavelength 1.54184
_diffrn_reflns_av_R_equivalents 0.0232
_diffrn_reflns_av_unetI/netI 0.0320
_diffrn_reflns_Laue_measured_fraction_full 0.996
_diffrn_reflns_Laue_measured_fraction_max 0.970
_diffrn_reflns_limit_h_max 9
_diffrn_reflns_limit_h_min -9
_diffrn_reflns_limit_k_max 12
_diffrn_reflns_limit_k_min -12
_diffrn_reflns_limit_l_max 21
_diffrn_reflns_limit_l_min -14
_diffrn_reflns_number 10445
_diffrn_reflns_point_group_measured_fraction_full 0.996
_diffrn_reflns_point_group_measured_fraction_max 0.970
_diffrn_reflns_theta_full 67.684
_diffrn_reflns_theta_max 72.527
_diffrn_reflns_theta_min 4.512
_diffrn_source 'micro-focus sealed X-ray tube'
_diffrn_source_type 'SuperNova (Cu) X-ray Source'
_exptl_absorpt_coefficient_mu 2.492
_exptl_absorpt_correction_T_max 1.000
_exptl_absorpt_correction_T_min 0.482
_exptl_absorpt_correction_type gaussian
_exptl_absorpt_process_details
;
CrysAlisPro 1.171.41.93a (Rigaku Oxford Diffraction, 2020)
Numerical absorption correction based on Gaussian integration over
a multifaceted crystal model.
Empirical absorption correction using spherical harmonics
as implemented in SCALE3 ABSPACK scaling algorithm
;
_exptl_crystal_colour colourless
_exptl_crystal_colour_primary colourless
_exptl_crystal_density_diffrn 1.395
_exptl_crystal_description plate
_exptl_crystal_F_000 584
_exptl_crystal_size_max 0.21
_exptl_crystal_size_mid 0.2
_exptl_crystal_size_min 0.03
_refine_diff_density_max 0.249
_refine_diff_density_min -0.262
_refine_diff_density_rms 0.044
_refine_ls_extinction_method none
_refine_ls_goodness_of_fit_ref 1.027
_refine_ls_hydrogen_treatment constr
_refine_ls_matrix_type full
_refine_ls_number_parameters 361
_refine_ls_number_reflns 5170
_refine_ls_number_restraints 0
_refine_ls_restrained_S_all 1.027
_refine_ls_R_factor_all 0.0412
_refine_ls_R_factor_gt 0.0347
_refine_ls_shift/su_max 0.001
_refine_ls_shift/su_mean 0.000
_refine_ls_structure_factor_coef Fsqd
_refine_ls_weighting_details 'w=1/[\s^2^(Fo^2^)+(0.0516P)^2^+0.1922P] where P=(Fo^2^+2Fc^2^)/3'
_refine_ls_weighting_scheme calc
_refine_ls_wR_factor_gt 0.0888
_refine_ls_wR_factor_ref 0.0938
_reflns_Friedel_coverage 0.000
_reflns_number_gt 4471
_reflns_number_total 5170
_reflns_threshold_expression 'I > 2\s(I)'
_cod_data_source_file d1sc02583j2.cif
_cod_data_source_block jft-r386
_cod_depositor_comments
;
The following automatic conversions were performed:

data item '_exptl_absorpt_correction_type' value 'Gaussian' was
changed to 'gaussian' in accordance with the
/home/data/users/saulius/crontab/automatic-downloads/rss-feeds/RSC/lib/dictionaries/cif_core.dic
dictionary named 'cif_core.dic' version 2.4.2 last updated on
2011-04-26.

Automatic conversion script
Id: cif_fix_values 7556 2019-12-06 15:28:31Z antanas 
;
_cod_original_cell_volume 1345.68(8)
_cod_database_code 1563163
_shelx_shelxl_version_number 2018/3
_audit_contact_author 'Farzaneh Fadaei Tirani'
_chemical_oxdiff_formula 'C17 H11 Cl O2'
_shelx_space_group_comment
;
The symmetry employed for this shelxl refinement is uniquely defined
by the following loop, which should always be used as a source of
symmetry information in preference to the above space-group names.
They are only intended as comments.
;
_shelx_estimated_absorpt_t_max 0.929
_shelx_estimated_absorpt_t_min 0.623
_reflns_odcompleteness_completeness 99.69
_reflns_odcompleteness_iscentric 1
_reflns_odcompleteness_theta 66.97
_olex2_refinement_description
;
1. Fixed Uiso
 At 1.2 times of:
  All C(H) groups
2.a Aromatic/amide H refined with riding coordinates:
 C3(H3), C7(H7), C8(H8), C9(H9), C10(H10), C11(H11), C13(H13), C14(H14),
 C15(H15), C16(H16), C17(H17), C20(H20), C24(H24), C25(H25), C26(H26), C27(H27),
  C28(H28), C30(H30), C31(H31), C32(H32), C33(H33), C34(H34)
;
_olex2_submission_special_instructions 'No special instructions were received'
_oxdiff_exptl_absorpt_empirical_details
;
Empirical correction (ABSPACK) includes:
- Absorption correction using spherical harmonics
- Frame scaling
- Detector area scaling
- B-factor correction
;
_oxdiff_exptl_absorpt_empirical_full_max 1.976
_oxdiff_exptl_absorpt_empirical_full_min 0.505

loop_
_space_group_symop_operation_xyz
'x, y, z'
'-x, -y, -z'

loop_
_atom_site_label
_atom_site_type_symbol
_atom_site_fract_x
_atom_site_fract_y
_atom_site_fract_z
_atom_site_U_iso_or_equiv
_atom_site_adp_type
_atom_site_occupancy
_atom_site_site_symmetry_order
_atom_site_calc_flag
_atom_site_refinement_flags_posn
_atom_site_refinement_flags_adp
_atom_site_refinement_flags_occupancy
_atom_site_disorder_assembly
_atom_site_disorder_group
Cl1 Cl 1.44937(5) 0.83909(4) 0.54376(2) 0.03737(11) Uani 1 1 d . . . . .
O1 O 1.29073(14) 0.82101(11) 0.68102(6) 0.0305(2) Uani 1 1 d . . . . .
O2 O 1.18506(15) 0.82302(12) 0.80438(6) 0.0332(2) Uani 1 1 d . . . . .
C1 C 1.16490(19) 0.78544(15) 0.74362(8) 0.0267(3) Uani 1 1 d . . . . .
C2 C 1.2826(2) 0.78449(16) 0.60997(9) 0.0286(3) Uani 1 1 d . . . . .
C3 C 1.1587(2) 0.71279(16) 0.59435(9) 0.0288(3) Uani 1 1 d . . . . .
H3 H 1.158971 0.689049 0.543385 0.035 Uiso 1 1 calc R U . . .
C4 C 1.02504(19) 0.67188(14) 0.65550(8) 0.0248(3) Uani 1 1 d . . . . .
C5 C 1.02496(19) 0.71004(14) 0.72857(8) 0.0249(3) Uani 1 1 d . . . . .
C6 C 0.89571(19) 0.58618(15) 0.63528(8) 0.0254(3) Uani 1 1 d . . . . .
C7 C 0.8394(2) 0.47277(15) 0.68476(8) 0.0269(3) Uani 1 1 d . . . . .
H7 H 0.881203 0.451384 0.732913 0.032 Uiso 1 1 calc R U . . .
C8 C 0.7228(2) 0.39137(15) 0.66385(9) 0.0306(3) Uani 1 1 d . . . . .
H8 H 0.686135 0.314129 0.697567 0.037 Uiso 1 1 calc R U . . .
C9 C 0.6599(2) 0.42216(17) 0.59415(10) 0.0338(3) Uani 1 1 d . . . . .
H9 H 0.579066 0.366954 0.580254 0.041 Uiso 1 1 calc R U . . .
C10 C 0.7155(2) 0.53430(17) 0.54462(9) 0.0339(3) Uani 1 1 d . . . . .
H10 H 0.672337 0.555839 0.496794 0.041 Uiso 1 1 calc R U . . .
C11 C 0.8337(2) 0.61496(16) 0.56463(9) 0.0302(3) Uani 1 1 d . . . . .
H11 H 0.872644 0.690365 0.529941 0.036 Uiso 1 1 calc R U . . .
C12 C 0.88515(19) 0.68997(14) 0.79456(8) 0.0260(3) Uani 1 1 d . . . . .
C13 C 0.7163(2) 0.73468(15) 0.78523(9) 0.0280(3) Uani 1 1 d . . . . .
H13 H 0.690171 0.769157 0.735370 0.034 Uiso 1 1 calc R U . . .
C14 C 0.5868(2) 0.72920(17) 0.84805(9) 0.0333(3) Uani 1 1 d . . . . .
H14 H 0.472777 0.760820 0.841115 0.040 Uiso 1 1 calc R U . . .
C15 C 0.6231(2) 0.67764(17) 0.92103(10) 0.0359(4) Uani 1 1 d . . . . .
H15 H 0.534466 0.674393 0.964116 0.043 Uiso 1 1 calc R U . . .
C16 C 0.7894(2) 0.63096(16) 0.93068(9) 0.0339(3) Uani 1 1 d . . . . .
H16 H 0.814142 0.594671 0.980497 0.041 Uiso 1 1 calc R U . . .
C17 C 0.9203(2) 0.63670(16) 0.86820(9) 0.0299(3) Uani 1 1 d . . . . .
H17 H 1.033865 0.604409 0.875462 0.036 Uiso 1 1 calc R U . . .
Cl2 Cl 1.18651(6) 1.00528(4) 0.41060(2) 0.04026(12) Uani 1 1 d . . . . .
O3 O 0.92906(15) 0.88474(12) 0.38968(6) 0.0333(3) Uani 1 1 d . . . . .
O4 O 0.69776(18) 0.77346(15) 0.39107(7) 0.0455(3) Uani 1 1 d . . . . .
C18 C 0.8195(2) 0.82065(16) 0.35084(9) 0.0311(3) Uani 1 1 d . . . . .
C19 C 1.0709(2) 0.93957(15) 0.35066(9) 0.0291(3) Uani 1 1 d . . . . .
C20 C 1.1171(2) 0.94012(14) 0.27435(8) 0.0270(3) Uani 1 1 d . . . . .
H20 H 1.217830 0.981512 0.249477 0.032 Uiso 1 1 calc R U . . .
C21 C 1.01180(19) 0.87684(14) 0.23026(8) 0.0243(3) Uani 1 1 d . . . . .
C22 C 0.8659(2) 0.81986(14) 0.26740(8) 0.0256(3) Uani 1 1 d . . . . .
C23 C 1.07424(18) 0.87446(15) 0.14625(8) 0.0248(3) Uani 1 1 d . . . . .
C24 C 1.13993(19) 0.99114(15) 0.10367(8) 0.0272(3) Uani 1 1 d . . . . .
H24 H 1.140192 1.071865 0.128349 0.033 Uiso 1 1 calc R U . . .
C25 C 1.2047(2) 0.99041(16) 0.02584(9) 0.0313(3) Uani 1 1 d . . . . .
H25 H 1.247391 1.070803 -0.002731 0.038 Uiso 1 1 calc R U . . .
C26 C 1.2073(2) 0.87250(17) -0.01038(9) 0.0325(3) Uani 1 1 d . . . . .
H26 H 1.251331 0.871997 -0.063791 0.039 Uiso 1 1 calc R U . . .
C27 C 1.1453(2) 0.75518(17) 0.03165(9) 0.0321(3) Uani 1 1 d . . . . .
H27 H 1.149023 0.673895 0.007077 0.039 Uiso 1 1 calc R U . . .
C28 C 1.0781(2) 0.75583(15) 0.10918(9) 0.0286(3) Uani 1 1 d . . . . .
H28 H 1.034494 0.675416 0.137317 0.034 Uiso 1 1 calc R U . . .
C29 C 0.74431(19) 0.75619(15) 0.22755(8) 0.0261(3) Uani 1 1 d . . . . .
C30 C 0.7209(2) 0.61713(16) 0.24236(9) 0.0317(3) Uani 1 1 d . . . . .
H30 H 0.777886 0.563374 0.280379 0.038 Uiso 1 1 calc R U . . .
C31 C 0.6149(2) 0.55661(17) 0.20189(10) 0.0357(4) Uani 1 1 d . . . . .
H31 H 0.602416 0.461211 0.211163 0.043 Uiso 1 1 calc R U . . .
C32 C 0.5274(2) 0.63505(18) 0.14802(10) 0.0355(4) Uani 1 1 d . . . . .
H32 H 0.455448 0.593538 0.120102 0.043 Uiso 1 1 calc R U . . .
C33 C 0.5452(2) 0.77447(18) 0.13503(9) 0.0352(3) Uani 1 1 d . . . . .
H33 H 0.482941 0.828860 0.099157 0.042 Uiso 1 1 calc R U . . .
C34 C 0.6542(2) 0.83499(16) 0.17441(9) 0.0306(3) Uani 1 1 d . . . . .
H34 H 0.666844 0.930349 0.164915 0.037 Uiso 1 1 calc R U . . .

loop_
_atom_site_aniso_label
_atom_site_aniso_U_11
_atom_site_aniso_U_22
_atom_site_aniso_U_33
_atom_site_aniso_U_23
_atom_site_aniso_U_13
_atom_site_aniso_U_12
Cl1 0.03056(19) 0.0486(2) 0.0327(2) -0.00009(16) -0.00027(15) -0.01432(16)
O1 0.0277(5) 0.0370(6) 0.0286(5) -0.0058(4) -0.0042(4) -0.0090(4)
O2 0.0315(6) 0.0417(6) 0.0298(6) -0.0119(4) -0.0080(4) -0.0062(5)
C1 0.0248(7) 0.0296(7) 0.0261(7) -0.0042(5) -0.0046(6) -0.0015(6)
C2 0.0283(7) 0.0312(7) 0.0261(7) -0.0024(6) -0.0020(6) -0.0047(6)
C3 0.0297(7) 0.0326(7) 0.0247(7) -0.0040(6) -0.0032(6) -0.0057(6)
C4 0.0251(7) 0.0253(6) 0.0243(7) -0.0018(5) -0.0046(6) -0.0024(5)
C5 0.0255(7) 0.0245(6) 0.0253(7) -0.0032(5) -0.0056(6) -0.0020(5)
C6 0.0260(7) 0.0269(7) 0.0240(7) -0.0058(5) -0.0029(6) -0.0024(6)
C7 0.0289(7) 0.0287(7) 0.0236(7) -0.0042(5) -0.0032(6) -0.0032(6)
C8 0.0313(8) 0.0274(7) 0.0330(8) -0.0052(6) -0.0005(6) -0.0052(6)
C9 0.0320(8) 0.0350(8) 0.0376(9) -0.0114(6) -0.0065(7) -0.0086(6)
C10 0.0377(8) 0.0390(8) 0.0281(8) -0.0061(6) -0.0102(7) -0.0070(7)
C11 0.0345(8) 0.0314(7) 0.0257(7) -0.0034(6) -0.0052(6) -0.0065(6)
C12 0.0292(7) 0.0253(7) 0.0252(7) -0.0071(5) -0.0037(6) -0.0054(6)
C13 0.0294(7) 0.0294(7) 0.0278(7) -0.0077(6) -0.0061(6) -0.0058(6)
C14 0.0282(8) 0.0362(8) 0.0376(9) -0.0135(6) -0.0020(6) -0.0067(6)
C15 0.0366(9) 0.0397(8) 0.0315(8) -0.0110(7) 0.0054(7) -0.0123(7)
C16 0.0437(9) 0.0333(8) 0.0252(7) -0.0037(6) -0.0028(7) -0.0091(7)
C17 0.0336(8) 0.0303(7) 0.0268(7) -0.0046(6) -0.0055(6) -0.0034(6)
Cl2 0.0488(2) 0.0470(2) 0.0305(2) -0.00645(16) -0.01654(17) -0.01197(18)
O3 0.0400(6) 0.0400(6) 0.0211(5) -0.0028(4) -0.0040(4) -0.0104(5)
O4 0.0475(7) 0.0625(8) 0.0266(6) -0.0015(5) 0.0045(5) -0.0254(6)
C18 0.0341(8) 0.0347(8) 0.0248(7) -0.0006(6) -0.0036(6) -0.0091(6)
C19 0.0333(8) 0.0292(7) 0.0268(7) -0.0022(6) -0.0096(6) -0.0050(6)
C20 0.0294(7) 0.0262(7) 0.0263(7) -0.0010(5) -0.0057(6) -0.0060(6)
C21 0.0278(7) 0.0225(6) 0.0228(7) -0.0014(5) -0.0044(6) -0.0023(5)
C22 0.0290(7) 0.0255(7) 0.0224(7) -0.0005(5) -0.0038(6) -0.0047(6)
C23 0.0238(7) 0.0285(7) 0.0227(7) -0.0023(5) -0.0044(5) -0.0036(5)
C24 0.0289(7) 0.0269(7) 0.0257(7) -0.0031(5) -0.0019(6) -0.0040(6)
C25 0.0331(8) 0.0331(8) 0.0256(7) 0.0010(6) -0.0003(6) -0.0030(6)
C26 0.0320(8) 0.0419(8) 0.0225(7) -0.0050(6) -0.0020(6) 0.0021(7)
C27 0.0347(8) 0.0346(8) 0.0292(8) -0.0104(6) -0.0068(6) -0.0016(6)
C28 0.0290(7) 0.0290(7) 0.0283(7) -0.0030(6) -0.0039(6) -0.0052(6)
C29 0.0242(7) 0.0309(7) 0.0229(7) -0.0025(5) -0.0002(5) -0.0059(6)
C30 0.0278(7) 0.0315(8) 0.0364(8) 0.0000(6) -0.0071(6) -0.0052(6)
C31 0.0311(8) 0.0310(8) 0.0464(9) -0.0075(7) -0.0047(7) -0.0070(6)
C32 0.0301(8) 0.0450(9) 0.0344(8) -0.0101(7) -0.0050(7) -0.0109(7)
C33 0.0323(8) 0.0449(9) 0.0288(8) 0.0006(6) -0.0073(6) -0.0057(7)
C34 0.0314(8) 0.0325(7) 0.0276(7) 0.0017(6) -0.0043(6) -0.0067(6)

loop_
_atom_type_symbol
_atom_type_description
_atom_type_scat_dispersion_real
_atom_type_scat_dispersion_imag
_atom_type_scat_source
C C 0.0181 0.0091 'International Tables Vol C Tables 4.2.6.8 and 6.1.1.4'
H H 0.0000 0.0000 'International Tables Vol C Tables 4.2.6.8 and 6.1.1.4'
Cl Cl 0.3639 0.7018 'International Tables Vol C Tables 4.2.6.8 and 6.1.1.4'
O O 0.0492 0.0322 'International Tables Vol C Tables 4.2.6.8 and 6.1.1.4'

loop_
_exptl_crystal_face_index_h
_exptl_crystal_face_index_k
_exptl_crystal_face_index_l
_exptl_crystal_face_perp_dist
0 0 1 0.0859
0 0 -1 0.1173
0 1 0 0.0769
0 -1 0 0.0829
2 -1 1 0.0296
-2 1 -1 0.0042
0 -1 -1 0.0847
0 1 -1 0.0914
0 1 2 0.1003
0 -2 -1 0.0783

loop_
_geom_angle_atom_site_label_1
_geom_angle_atom_site_label_2
_geom_angle_atom_site_label_3
_geom_angle
_geom_angle_site_symmetry_1
_geom_angle_site_symmetry_3
_geom_angle_publ_flag
C2 O1 C1 120.70(12) . . ?
O1 C1 C5 117.51(12) . . ?
O2 C1 O1 115.09(13) . . ?
O2 C1 C5 127.39(14) . . ?
O1 C2 Cl1 111.99(11) . . ?
C3 C2 Cl1 124.50(12) . . ?
C3 C2 O1 123.51(14) . . ?
C2 C3 H3 120.4 . . ?
C2 C3 C4 119.24(14) . . ?
C4 C3 H3 120.4 . . ?
C3 C4 C6 116.64(13) . . ?
C5 C4 C3 119.44(13) . . ?
C5 C4 C6 123.90(13) . . ?
C1 C5 C12 114.98(12) . . ?
C4 C5 C1 119.53(14) . . ?
C4 C5 C12 125.33(13) . . ?
C7 C6 C4 121.15(13) . . ?
C11 C6 C4 120.01(13) . . ?
C11 C6 C7 118.79(14) . . ?
C6 C7 H7 119.8 . . ?
C8 C7 C6 120.39(14) . . ?
C8 C7 H7 119.8 . . ?
C7 C8 H8 119.8 . . ?
C9 C8 C7 120.36(14) . . ?
C9 C8 H8 119.8 . . ?
C8 C9 H9 120.2 . . ?
C8 C9 C10 119.60(14) . . ?
C10 C9 H9 120.2 . . ?
C9 C10 H10 119.8 . . ?
C11 C10 C9 120.37(14) . . ?
C11 C10 H10 119.8 . . ?
C6 C11 H11 119.8 . . ?
C10 C11 C6 120.48(14) . . ?
C10 C11 H11 119.8 . . ?
C13 C12 C5 119.87(13) . . ?
C13 C12 C17 118.74(14) . . ?
C17 C12 C5 121.19(14) . . ?
C12 C13 H13 119.7 . . ?
C14 C13 C12 120.66(14) . . ?
C14 C13 H13 119.7 . . ?
C13 C14 H14 119.9 . . ?
C13 C14 C15 120.19(16) . . ?
C15 C14 H14 119.9 . . ?
C14 C15 H15 120.2 . . ?
C16 C15 C14 119.63(15) . . ?
C16 C15 H15 120.2 . . ?
C15 C16 H16 119.7 . . ?
C15 C16 C17 120.61(15) . . ?
C17 C16 H16 119.7 . . ?
C12 C17 H17 119.9 . . ?
C16 C17 C12 120.15(15) . . ?
C16 C17 H17 119.9 . . ?
C19 O3 C18 120.68(12) . . ?
O3 C18 C22 116.84(13) . . ?
O4 C18 O3 115.45(14) . . ?
O4 C18 C22 127.71(15) . . ?
O3 C19 Cl2 111.99(11) . . ?
C20 C19 Cl2 124.08(13) . . ?
C20 C19 O3 123.92(14) . . ?
C19 C20 H20 120.6 . . ?
C19 C20 C21 118.89(14) . . ?
C21 C20 H20 120.6 . . ?
C20 C21 C23 116.49(13) . . ?
C22 C21 C20 119.33(13) . . ?
C22 C21 C23 124.15(13) . . ?
C18 C22 C29 115.63(13) . . ?
C21 C22 C18 120.30(14) . . ?
C21 C22 C29 124.06(13) . . ?
C24 C23 C21 119.44(13) . . ?
C24 C23 C28 118.74(13) . . ?
C28 C23 C21 121.73(13) . . ?
C23 C24 H24 119.6 . . ?
C25 C24 C23 120.71(14) . . ?
C25 C24 H24 119.6 . . ?
C24 C25 H25 120.0 . . ?
C24 C25 C26 120.06(14) . . ?
C26 C25 H25 120.0 . . ?
C25 C26 H26 120.1 . . ?
C25 C26 C27 119.76(14) . . ?
C27 C26 H26 120.1 . . ?
C26 C27 H27 119.8 . . ?
C28 C27 C26 120.44(15) . . ?
C28 C27 H27 119.8 . . ?
C23 C28 H28 119.9 . . ?
C27 C28 C23 120.27(14) . . ?
C27 C28 H28 119.9 . . ?
C30 C29 C22 120.55(13) . . ?
C34 C29 C22 120.18(13) . . ?
C34 C29 C30 119.27(14) . . ?
C29 C30 H30 119.8 . . ?
C31 C30 C29 120.40(15) . . ?
C31 C30 H30 119.8 . . ?
C30 C31 H31 119.9 . . ?
C32 C31 C30 120.15(15) . . ?
C32 C31 H31 119.9 . . ?
C31 C32 H32 120.1 . . ?
C31 C32 C33 119.72(15) . . ?
C33 C32 H32 120.1 . . ?
C32 C33 H33 119.9 . . ?
C32 C33 C34 120.24(15) . . ?
C34 C33 H33 119.9 . . ?
C29 C34 C33 120.16(15) . . ?
C29 C34 H34 119.9 . . ?
C33 C34 H34 119.9 . . ?

loop_
_geom_bond_atom_site_label_1
_geom_bond_atom_site_label_2
_geom_bond_distance
_geom_bond_site_symmetry_2
_geom_bond_publ_flag
Cl1 C2 1.7026(16) . ?
O1 C1 1.4013(19) . ?
O1 C2 1.3492(19) . ?
O2 C1 1.2053(18) . ?
C1 C5 1.458(2) . ?
C2 C3 1.335(2) . ?
C3 H3 0.9500 . ?
C3 C4 1.437(2) . ?
C4 C5 1.377(2) . ?
C4 C6 1.489(2) . ?
C5 C12 1.484(2) . ?
C6 C7 1.400(2) . ?
C6 C11 1.394(2) . ?
C7 H7 0.9500 . ?
C7 C8 1.389(2) . ?
C8 H8 0.9500 . ?
C8 C9 1.384(2) . ?
C9 H9 0.9500 . ?
C9 C10 1.389(2) . ?
C10 H10 0.9500 . ?
C10 C11 1.387(2) . ?
C11 H11 0.9500 . ?
C12 C13 1.398(2) . ?
C12 C17 1.400(2) . ?
C13 H13 0.9500 . ?
C13 C14 1.387(2) . ?
C14 H14 0.9500 . ?
C14 C15 1.388(2) . ?
C15 H15 0.9500 . ?
C15 C16 1.385(3) . ?
C16 H16 0.9500 . ?
C16 C17 1.389(2) . ?
C17 H17 0.9500 . ?
Cl2 C19 1.7073(15) . ?
O3 C18 1.4100(19) . ?
O3 C19 1.345(2) . ?
O4 C18 1.200(2) . ?
C18 C22 1.456(2) . ?
C19 C20 1.334(2) . ?
C20 H20 0.9500 . ?
C20 C21 1.442(2) . ?
C21 C22 1.369(2) . ?
C21 C23 1.485(2) . ?
C22 C29 1.489(2) . ?
C23 C24 1.397(2) . ?
C23 C28 1.399(2) . ?
C24 H24 0.9500 . ?
C24 C25 1.385(2) . ?
C25 H25 0.9500 . ?
C25 C26 1.386(2) . ?
C26 H26 0.9500 . ?
C26 C27 1.388(2) . ?
C27 H27 0.9500 . ?
C27 C28 1.385(2) . ?
C28 H28 0.9500 . ?
C29 C30 1.393(2) . ?
C29 C34 1.390(2) . ?
C30 H30 0.9500 . ?
C30 C31 1.389(2) . ?
C31 H31 0.9500 . ?
C31 C32 1.386(2) . ?
C32 H32 0.9500 . ?
C32 C33 1.387(2) . ?
C33 H33 0.9500 . ?
C33 C34 1.393(2) . ?
C34 H34 0.9500 . ?

loop_
_geom_torsion_atom_site_label_1
_geom_torsion_atom_site_label_2
_geom_torsion_atom_site_label_3
_geom_torsion_atom_site_label_4
_geom_torsion
_geom_torsion_site_symmetry_1
_geom_torsion_site_symmetry_2
_geom_torsion_site_symmetry_3
_geom_torsion_site_symmetry_4
_geom_torsion_publ_flag
Cl1 C2 C3 C4 179.64(11) . . . . ?
O1 C1 C5 C4 2.8(2) . . . . ?
O1 C1 C5 C12 -172.91(12) . . . . ?
O1 C2 C3 C4 0.4(2) . . . . ?
O2 C1 C5 C4 -178.15(15) . . . . ?
O2 C1 C5 C12 6.2(2) . . . . ?
C1 O1 C2 Cl1 -179.95(10) . . . . ?
C1 O1 C2 C3 -0.6(2) . . . . ?
C1 C5 C12 C13 123.68(15) . . . . ?
C1 C5 C12 C17 -51.15(19) . . . . ?
C2 O1 C1 O2 179.85(13) . . . . ?
C2 O1 C1 C5 -1.0(2) . . . . ?
C2 C3 C4 C5 1.5(2) . . . . ?
C2 C3 C4 C6 -176.99(14) . . . . ?
C3 C4 C5 C1 -3.0(2) . . . . ?
C3 C4 C5 C12 172.17(13) . . . . ?
C3 C4 C6 C7 136.74(15) . . . . ?
C3 C4 C6 C11 -40.6(2) . . . . ?
C4 C5 C12 C13 -51.7(2) . . . . ?
C4 C5 C12 C17 133.47(15) . . . . ?
C4 C6 C7 C8 -177.92(14) . . . . ?
C4 C6 C11 C10 178.84(15) . . . . ?
C5 C4 C6 C7 -41.7(2) . . . . ?
C5 C4 C6 C11 140.96(15) . . . . ?
C5 C12 C13 C14 -173.55(14) . . . . ?
C5 C12 C17 C16 173.84(14) . . . . ?
C6 C4 C5 C1 175.35(13) . . . . ?
C6 C4 C5 C12 -9.5(2) . . . . ?
C6 C7 C8 C9 -0.6(2) . . . . ?
C7 C6 C11 C10 1.4(2) . . . . ?
C7 C8 C9 C10 0.8(2) . . . . ?
C8 C9 C10 C11 0.1(3) . . . . ?
C9 C10 C11 C6 -1.2(3) . . . . ?
C11 C6 C7 C8 -0.5(2) . . . . ?
C12 C13 C14 C15 -0.7(2) . . . . ?
C13 C12 C17 C16 -1.1(2) . . . . ?
C13 C14 C15 C16 -0.4(2) . . . . ?
C14 C15 C16 C17 0.7(2) . . . . ?
C15 C16 C17 C12 0.0(2) . . . . ?
C17 C12 C13 C14 1.4(2) . . . . ?
Cl2 C19 C20 C21 177.70(11) . . . . ?
O3 C18 C22 C21 1.4(2) . . . . ?
O3 C18 C22 C29 -177.75(13) . . . . ?
O3 C19 C20 C21 -1.0(2) . . . . ?
O4 C18 C22 C21 -178.97(17) . . . . ?
O4 C18 C22 C29 1.9(3) . . . . ?
C18 O3 C19 Cl2 -177.68(11) . . . . ?
C18 O3 C19 C20 1.1(2) . . . . ?
C18 C22 C29 C30 -65.76(19) . . . . ?
C18 C22 C29 C34 114.94(16) . . . . ?
C19 O3 C18 O4 179.05(15) . . . . ?
C19 O3 C18 C22 -1.3(2) . . . . ?
C19 C20 C21 C22 1.0(2) . . . . ?
C19 C20 C21 C23 -177.04(13) . . . . ?
C20 C21 C22 C18 -1.3(2) . . . . ?
C20 C21 C22 C29 177.78(13) . . . . ?
C20 C21 C23 C24 -43.40(19) . . . . ?
C20 C21 C23 C28 132.94(15) . . . . ?
C21 C22 C29 C30 115.14(17) . . . . ?
C21 C22 C29 C34 -64.2(2) . . . . ?
C21 C23 C24 C25 177.69(14) . . . . ?
C21 C23 C28 C27 -176.66(14) . . . . ?
C22 C21 C23 C24 138.61(15) . . . . ?
C22 C21 C23 C28 -45.0(2) . . . . ?
C22 C29 C30 C31 -176.33(15) . . . . ?
C22 C29 C34 C33 177.64(15) . . . . ?
C23 C21 C22 C18 176.65(14) . . . . ?
C23 C21 C22 C29 -4.3(2) . . . . ?
C23 C24 C25 C26 -1.0(2) . . . . ?
C24 C23 C28 C27 -0.3(2) . . . . ?
C24 C25 C26 C27 -0.2(2) . . . . ?
C25 C26 C27 C28 1.2(2) . . . . ?
C26 C27 C28 C23 -0.9(2) . . . . ?
C28 C23 C24 C25 1.2(2) . . . . ?
C29 C30 C31 C32 -1.9(3) . . . . ?
C30 C29 C34 C33 -1.7(2) . . . . ?
C30 C31 C32 C33 -0.4(3) . . . . ?
C31 C32 C33 C34 1.7(3) . . . . ?
C32 C33 C34 C29 -0.7(3) . . . . ?
C34 C29 C30 C31 3.0(2) . . . . ?

loop_
_exptl_oxdiff_crystal_face_indexfrac_h
_exptl_oxdiff_crystal_face_indexfrac_k
_exptl_oxdiff_crystal_face_indexfrac_l
_exptl_oxdiff_crystal_face_x
_exptl_oxdiff_crystal_face_y
_exptl_oxdiff_crystal_face_z
-0.0006 0.0009 1.0004 -0.0100 -0.0367 0.0807
0.0006 -0.0009 -1.0004 0.0100 0.0367 -0.0807
0.0013 1.0001 -0.0024 -0.1392 -0.0469 -0.0560
-0.0013 -1.0001 0.0024 0.1392 0.0469 0.0560
1.9968 -1.0013 1.0072 0.0025 0.3739 0.2233
-1.9968 1.0013 -1.0072 -0.0025 -0.3739 -0.2233
-0.0007 -1.0010 -0.9979 0.1492 0.0836 -0.0247
0.0019 0.9991 -1.0028 -0.1292 -0.0102 -0.1367
0.0001 1.0020 1.9983 -0.1592 -0.1203 0.1054
-0.0020 -2.0011 -0.9955 0.2885 0.1305 0.0313
